data_7106367
loop_
_publ_author_name
'Hayato Tsurugi'
'Haruki Nagae'
'Kazushi Mashima'

_publ_section_title
;
 First isolation of fully delocalized mixed-valent imido-bridged [Ti2]7+
 complexes by one-electron reduction of [(C5R5)TiCl]2(m-NAr)2
;
_journal_name_full Chem.Commun.
_journal_page_first 5620
_journal_paper_doi 10.1039/c1cc10757g
_journal_volume 47
_journal_year 2011
_chemical_formula_moiety 'C36 H36 Cl2 F12 N2 Ti2'
_chemical_formula_sum 'C36 H36 Cl2 F12 N2 Ti2'
_chemical_formula_weight 891.37
_chemical_name_common 4b
_chemical_name_systematic
;
?
;
_space_group_IT_number 14
_symmetry_cell_setting monoclinic
_symmetry_Int_Tables_number 14
_symmetry_space_group_name_Hall '-P 2yn'
_symmetry_space_group_name_H-M 'P 1 21/n 1'
_atom_sites_solution_hydrogens geom
_atom_sites_solution_primary direct
_atom_sites_solution_secondary difmap
_audit_creation_method SHELXL-97
_cell_angle_alpha 90.00
_cell_angle_beta 109.928(5)
_cell_angle_gamma 90.00
_cell_formula_units_Z 2
_cell_length_a 8.8477(16)
_cell_length_b 22.113(3)
_cell_length_c 10.0609(14)
_cell_measurement_reflns_used 4207
_cell_measurement_temperature 113(2)
_cell_measurement_theta_max 27.5
_cell_measurement_theta_min 3.2
_cell_volume 1850.5(5)
_computing_cell_refinement CrystalClear
_computing_data_collection CrystalClear
_computing_data_reduction CrystalStructure
_computing_molecular_graphics ORTEP-III
_computing_publication_material 'CrystalStructure 3.8'
_computing_structure_refinement SHELXL
_computing_structure_solution SHELXS97
_diffrn_ambient_temperature 113(2)
_diffrn_detector_area_resol_mean 7.31
_diffrn_measured_fraction_theta_full 0.986
_diffrn_measured_fraction_theta_max 0.986
_diffrn_measurement_device_type 'Rigaku Mercury'
_diffrn_measurement_method \w
_diffrn_radiation_monochromator graphite
_diffrn_radiation_source 'fine-focus sealed tube'
_diffrn_radiation_type MoK\a
_diffrn_radiation_wavelength 0.71075
_diffrn_reflns_av_R_equivalents 0.0439
_diffrn_reflns_av_sigmaI/netI 0.0368
_diffrn_reflns_limit_h_max 11
_diffrn_reflns_limit_h_min -11
_diffrn_reflns_limit_k_max 28
_diffrn_reflns_limit_k_min -28
_diffrn_reflns_limit_l_max 13
_diffrn_reflns_limit_l_min -13
_diffrn_reflns_number 16827
_diffrn_reflns_theta_full 27.48
_diffrn_reflns_theta_max 27.48
_diffrn_reflns_theta_min 3.06
_exptl_absorpt_coefficient_mu 0.667
_exptl_absorpt_correction_T_max 0.9363
_exptl_absorpt_correction_T_min 0.7316
_exptl_absorpt_correction_type multi-scan
_exptl_absorpt_process_details 'Jacobson, R. (1998) Private communication'
_exptl_crystal_colour red
_exptl_crystal_density_diffrn 1.600
_exptl_crystal_density_method 'not measured'
_exptl_crystal_description block
_exptl_crystal_F_000 904
_exptl_crystal_size_max 0.50
_exptl_crystal_size_mid 0.30
_exptl_crystal_size_min 0.10
_refine_diff_density_max 1.253
_refine_diff_density_min -0.978
_refine_diff_density_rms 0.100
_refine_ls_extinction_method none
_refine_ls_goodness_of_fit_ref 1.077
_refine_ls_hydrogen_treatment constr
_refine_ls_matrix_type full
_refine_ls_number_parameters 245
_refine_ls_number_reflns 4181
_refine_ls_number_restraints 0
_refine_ls_restrained_S_all 1.077
_refine_ls_R_factor_all 0.0625
_refine_ls_R_factor_gt 0.0527
_refine_ls_shift/su_max 0.000
_refine_ls_shift/su_mean 0.000
_refine_ls_structure_factor_coef Fsqd
_refine_ls_weighting_details 'calc w=1/[\s^2^(Fo^2^)+(0.0811P)^2^+2.2854P] where P=(Fo^2^+2Fc^2^)/3'
_refine_ls_weighting_scheme calc
_refine_ls_wR_factor_gt 0.1409
_refine_ls_wR_factor_ref 0.1494
_reflns_number_gt 3514
_reflns_number_total 4181
_reflns_threshold_expression >2sigma(I)
_cod_data_source_file c1cc10757g.txt
_cod_data_source_block 4b
_cod_database_code 7106367

loop_
_symmetry_equiv_pos_as_xyz
'x, y, z'
'-x+1/2, y+1/2, -z+1/2'
'-x, -y, -z'
'x-1/2, -y-1/2, z-1/2'

loop_
_atom_site_label
_atom_site_type_symbol
_atom_site_fract_x
_atom_site_fract_y
_atom_site_fract_z
_atom_site_U_iso_or_equiv
_atom_site_adp_type
_atom_site_occupancy
_atom_site_symmetry_multiplicity
_atom_site_calc_flag
_atom_site_refinement_flags
_atom_site_disorder_assembly
_atom_site_disorder_group
Ti1 Ti 0.41649(5) 0.011223(19) 0.59551(5) 0.01476(15) Uani 1 1 d . . .
Cl1 Cl 0.16451(7) 0.04801(3) 0.47380(7) 0.02281(18) Uani 1 1 d . . .
F1 F 0.3547(3) 0.26747(11) 0.6343(3) 0.0578(6) Uani 1 1 d . . .
F2 F 0.2761(3) 0.26286(11) 0.4117(3) 0.0617(7) Uani 1 1 d . . .
F3 F 0.4608(3) 0.32582(9) 0.5220(4) 0.0793(10) Uani 1 1 d . . .
F4 F 1.0675(3) 0.19529(18) 0.7345(4) 0.1042(14) Uani 1 1 d . . .
F5 F 1.0008(3) 0.26900(9) 0.5983(4) 0.0732(9) Uani 1 1 d . . .
F6 F 1.0457(4) 0.18201(15) 0.5304(5) 0.1096(16) Uani 1 1 d . . .
N1 N 0.5545(3) 0.05595(9) 0.5142(2) 0.0169(4) Uani 1 1 d . . .
C1 C 0.5989(3) 0.11682(11) 0.5292(3) 0.0171(5) Uani 1 1 d . . .
C2 C 0.4849(3) 0.16236(12) 0.5179(3) 0.0206(5) Uani 1 1 d . . .
H1 H 0.3798 0.1515 0.5024 0.026 Uiso 1 1 d . . .
C3 C 0.5322(3) 0.22279(12) 0.5342(3) 0.0236(6) Uani 1 1 d . . .
C4 C 0.6907(4) 0.23950(12) 0.5607(3) 0.0265(6) Uani 1 1 d . . .
H2 H 0.7323 0.2785 0.5847 0.032 Uiso 1 1 d . . .
C5 C 0.8033(3) 0.19442(12) 0.5712(3) 0.0230(6) Uani 1 1 d . . .
C6 C 0.7595(3) 0.13388(11) 0.5559(3) 0.0189(5) Uani 1 1 d . . .
H3 H 0.8435 0.1041 0.5666 0.024 Uiso 1 1 d . . .
C7 C 0.4065(4) 0.27018(14) 0.5247(4) 0.0366(8) Uani 1 1 d . . .
C8 C 0.9762(4) 0.21125(14) 0.6010(4) 0.0354(8) Uani 1 1 d . . .
C9 C 0.4745(3) 0.05782(12) 0.8203(3) 0.0195(5) Uani 1 1 d . . .
C10 C 0.3387(3) 0.01991(12) 0.8013(3) 0.0192(5) Uani 1 1 d . . .
C11 C 0.3865(3) -0.04092(11) 0.7925(3) 0.0187(5) Uani 1 1 d . . .
C12 C 0.5522(3) -0.04080(12) 0.8063(3) 0.0190(5) Uani 1 1 d . . .
C13 C 0.6063(3) 0.02064(12) 0.8230(3) 0.0183(5) Uani 1 1 d . . .
C14 C 0.4753(4) 0.12494(12) 0.8397(3) 0.0257(6) Uani 1 1 d . . .
H4 H 0.4760 0.1346 0.9267 0.032 Uiso 1 1 d . . .
H5 H 0.3907 0.1452 0.7821 0.032 Uiso 1 1 d . . .
H6 H 0.5611 0.1445 0.8204 0.032 Uiso 1 1 d . . .
C15 C 0.1762(3) 0.03958(13) 0.7995(3) 0.0235(6) Uani 1 1 d . . .
H7 H 0.1747 0.0366 0.9002 0.029 Uiso 1 1 d . . .
H8 H 0.0985 0.0192 0.7404 0.029 Uiso 1 1 d . . .
H9 H 0.1670 0.0780 0.7746 0.029 Uiso 1 1 d . . .
C16 C 0.2790(4) -0.09486(13) 0.7788(3) 0.0253(6) Uani 1 1 d . . .
H10 H 0.2540 -0.0997 0.8659 0.030 Uiso 1 1 calc R . .
H11 H 0.3338 -0.1312 0.7628 0.030 Uiso 1 1 calc R . .
H12 H 0.1792 -0.0889 0.6989 0.030 Uiso 1 1 calc R . .
C17 C 0.6569(3) -0.09500(13) 0.8130(3) 0.0236(6) Uani 1 1 d . . .
H13 H 0.7182 -0.1044 0.9120 0.028 Uiso 1 1 calc R . .
H14 H 0.7313 -0.0863 0.7623 0.028 Uiso 1 1 calc R . .
H15 H 0.5895 -0.1297 0.7691 0.028 Uiso 1 1 calc R . .
C18 C 0.7757(3) 0.04052(13) 0.8473(3) 0.0245(6) Uani 1 1 d . . .
H16 H 0.8497 0.0379 0.9465 0.030 Uiso 1 1 d . . .
H17 H 0.7827 0.0799 0.8232 0.030 Uiso 1 1 d . . .
H18 H 0.8287 0.0198 0.7972 0.030 Uiso 1 1 d . . .

loop_
_atom_site_aniso_label
_atom_site_aniso_U_11
_atom_site_aniso_U_22
_atom_site_aniso_U_33
_atom_site_aniso_U_23
_atom_site_aniso_U_13
_atom_site_aniso_U_12
Ti1 0.0155(3) 0.0125(2) 0.0160(2) 0.00016(15) 0.00498(18) -0.00042(15)
Cl1 0.0169(3) 0.0277(3) 0.0223(3) 0.0021(2) 0.0047(2) 0.0032(2)
F1 0.0594(15) 0.0522(14) 0.0758(17) -0.0024(12) 0.0412(14) 0.0214(12)
F2 0.0453(13) 0.0552(14) 0.0699(16) -0.0010(12) 0.0006(12) 0.0300(11)
F3 0.0519(15) 0.0149(9) 0.187(3) 0.0080(14) 0.0611(19) 0.0058(9)
F4 0.0339(14) 0.120(3) 0.129(3) 0.052(2) -0.0109(16) -0.0193(16)
F5 0.0338(12) 0.0194(10) 0.168(3) 0.0030(14) 0.0358(15) -0.0074(9)
F6 0.0599(17) 0.087(2) 0.218(4) -0.094(3) 0.095(2) -0.0445(16)
N1 0.0192(11) 0.0128(10) 0.0185(10) 0.0011(8) 0.0062(8) -0.0016(8)
C1 0.0205(12) 0.0138(11) 0.0170(11) 0.0010(9) 0.0066(9) -0.0013(9)
C2 0.0174(12) 0.0185(12) 0.0266(13) 0.0019(10) 0.0085(10) 0.0012(10)
C3 0.0231(14) 0.0154(12) 0.0333(14) 0.0004(10) 0.0108(11) 0.0021(10)
C4 0.0299(15) 0.0119(12) 0.0389(16) -0.0027(11) 0.0131(13) -0.0021(10)
C5 0.0220(14) 0.0159(12) 0.0329(14) -0.0016(10) 0.0116(11) -0.0028(10)
C6 0.0189(12) 0.0143(12) 0.0240(12) 0.0002(9) 0.0079(10) 0.0002(9)
C7 0.0282(16) 0.0181(14) 0.065(2) 0.0003(14) 0.0176(16) 0.0027(12)
C8 0.0224(15) 0.0193(13) 0.065(2) -0.0060(14) 0.0152(15) -0.0026(11)
C9 0.0232(13) 0.0187(12) 0.0149(11) -0.0016(9) 0.0043(10) -0.0029(10)
C10 0.0207(13) 0.0215(13) 0.0161(11) 0.0011(9) 0.0069(10) 0.0005(10)
C11 0.0215(13) 0.0179(12) 0.0167(12) 0.0011(9) 0.0063(10) -0.0020(10)
C12 0.0216(13) 0.0189(12) 0.0153(11) 0.0029(9) 0.0045(10) 0.0002(10)
C13 0.0190(13) 0.0209(12) 0.0129(11) -0.0004(9) 0.0028(9) -0.0027(10)
C14 0.0339(15) 0.0185(13) 0.0233(13) -0.0037(10) 0.0080(11) -0.0014(11)
C15 0.0221(13) 0.0273(14) 0.0226(13) -0.0014(11) 0.0093(11) -0.0003(11)
C16 0.0276(14) 0.0235(13) 0.0251(13) 0.0011(11) 0.0095(11) -0.0064(11)
C17 0.0243(13) 0.0237(13) 0.0208(13) 0.0052(10) 0.0053(11) 0.0067(11)
C18 0.0185(13) 0.0304(15) 0.0223(13) 0.0000(11) 0.0041(10) -0.0040(11)

loop_
_atom_type_symbol
_atom_type_description
_atom_type_scat_dispersion_real
_atom_type_scat_dispersion_imag
_atom_type_scat_source
C C 0.0033 0.0016 'International Tables Vol C Tables 4.2.6.8 and 6.1.1.4'
H H 0.0000 0.0000 'International Tables Vol C Tables 4.2.6.8 and 6.1.1.4'
Cl Cl 0.1484 0.1585 'International Tables Vol C Tables 4.2.6.8 and 6.1.1.4'
F F 0.0171 0.0103 'International Tables Vol C Tables 4.2.6.8 and 6.1.1.4'
N N 0.0061 0.0033 'International Tables Vol C Tables 4.2.6.8 and 6.1.1.4'
Ti Ti 0.2776 0.4457 'International Tables Vol C Tables 4.2.6.8 and 6.1.1.4'

loop_
_geom_angle_atom_site_label_1
_geom_angle_atom_site_label_2
_geom_angle_atom_site_label_3
_geom_angle
_geom_angle_site_symmetry_1
_geom_angle_site_symmetry_3
_geom_angle_publ_flag
N1 Ti1 N1 85.74(9) 3_656 . ?
N1 Ti1 Cl1 105.27(7) 3_656 . ?
N1 Ti1 Cl1 103.25(7) . . ?
N1 Ti1 C13 116.05(9) 3_656 . ?
N1 Ti1 C13 91.26(9) . . ?
Cl1 Ti1 C13 137.09(7) . . ?
N1 Ti1 C12 90.74(9) 3_656 . ?
N1 Ti1 C12 115.18(9) . . ?
Cl1 Ti1 C12 139.38(7) . . ?
C13 Ti1 C12 35.52(9) . . ?
N1 Ti1 C9 148.76(9) 3_656 . ?
N1 Ti1 C9 102.46(9) . . ?
Cl1 Ti1 C9 102.09(7) . . ?
C13 Ti1 C9 35.00(9) . . ?
C12 Ti1 C9 58.36(9) . . ?
N1 Ti1 C11 100.28(9) 3_656 . ?
N1 Ti1 C11 148.76(9) . . ?
Cl1 Ti1 C11 104.58(7) . . ?
C13 Ti1 C11 58.42(9) . . ?
C12 Ti1 C11 35.00(9) . . ?
C9 Ti1 C11 57.85(9) . . ?
N1 Ti1 C10 133.76(9) 3_656 . ?
N1 Ti1 C10 136.37(9) . . ?
Cl1 Ti1 C10 85.41(7) . . ?
C13 Ti1 C10 58.05(9) . . ?
C12 Ti1 C10 57.98(9) . . ?
C9 Ti1 C10 34.65(9) . . ?
C11 Ti1 C10 34.56(9) . . ?
N1 Ti1 Ti1 43.34(7) 3_656 3_656 ?
N1 Ti1 Ti1 42.40(6) . 3_656 ?
Cl1 Ti1 Ti1 109.62(3) . 3_656 ?
C13 Ti1 Ti1 108.18(7) . 3_656 ?
C12 Ti1 Ti1 107.55(7) . 3_656 ?
C9 Ti1 Ti1 136.60(7) . 3_656 ?
C11 Ti1 Ti1 135.16(7) . 3_656 ?
C10 Ti1 Ti1 164.96(7) . 3_656 ?
C1 N1 Ti1 136.07(18) . 3_656 ?
C1 N1 Ti1 129.50(18) . . ?
Ti1 N1 Ti1 94.26(9) 3_656 . ?
N1 C1 C2 121.0(2) . . ?
N1 C1 C6 120.6(2) . . ?
C2 C1 C6 118.4(2) . . ?
C3 C2 C1 120.0(2) . . ?
C4 C3 C2 121.5(2) . . ?
C4 C3 C7 120.2(2) . . ?
C2 C3 C7 118.3(3) . . ?
C3 C4 C5 118.5(2) . . ?
C6 C5 C4 121.2(3) . . ?
C6 C5 C8 119.2(2) . . ?
C4 C5 C8 119.5(2) . . ?
C5 C6 C1 120.4(2) . . ?
F3 C7 F2 108.1(3) . . ?
F3 C7 F1 106.8(3) . . ?
F2 C7 F1 105.1(3) . . ?
F3 C7 C3 112.5(3) . . ?
F2 C7 C3 112.1(3) . . ?
F1 C7 C3 111.8(3) . . ?
F6 C8 F5 112.0(3) . . ?
F6 C8 F4 100.6(4) . . ?
F5 C8 F4 103.3(3) . . ?
F6 C8 C5 114.7(3) . . ?
F5 C8 C5 114.0(3) . . ?
F4 C8 C5 110.8(3) . . ?
C13 C9 C10 108.2(2) . . ?
C13 C9 C14 127.2(3) . . ?
C10 C9 C14 124.6(3) . . ?
C13 C9 Ti1 71.13(14) . . ?
C10 C9 Ti1 73.62(14) . . ?
C14 C9 Ti1 122.93(18) . . ?
C11 C10 C9 108.1(2) . . ?
C11 C10 C15 125.4(2) . . ?
C9 C10 C15 126.4(2) . . ?
C11 C10 Ti1 72.06(15) . . ?
C9 C10 Ti1 71.73(15) . . ?
C15 C10 Ti1 124.71(18) . . ?
C10 C11 C12 108.1(2) . . ?
C10 C11 C16 124.4(2) . . ?
C12 C11 C16 127.5(2) . . ?
C10 C11 Ti1 73.38(15) . . ?
C12 C11 Ti1 71.21(14) . . ?
C16 C11 Ti1 123.65(18) . . ?
C11 C12 C13 107.8(2) . . ?
C11 C12 C17 127.0(2) . . ?
C13 C12 C17 125.1(2) . . ?
C11 C12 Ti1 73.79(14) . . ?
C13 C12 Ti1 71.89(14) . . ?
C17 C12 Ti1 123.26(18) . . ?
C9 C13 C12 107.9(2) . . ?
C9 C13 C18 127.0(2) . . ?
C12 C13 C18 125.0(2) . . ?
C9 C13 Ti1 73.86(14) . . ?
C12 C13 Ti1 72.60(14) . . ?
C18 C13 Ti1 121.93(18) . . ?

loop_
_geom_bond_atom_site_label_1
_geom_bond_atom_site_label_2
_geom_bond_distance
_geom_bond_site_symmetry_2
_geom_bond_publ_flag
Ti1 N1 1.920(2) 3_656 ?
Ti1 N1 1.954(2) . ?
Ti1 Cl1 2.2957(8) . ?
Ti1 C13 2.341(2) . ?
Ti1 C12 2.351(2) . ?
Ti1 C9 2.377(3) . ?
Ti1 C11 2.384(3) . ?
Ti1 C10 2.402(3) . ?
Ti1 Ti1 2.8390(10) 3_656 ?
F1 C7 1.332(4) . ?
F2 C7 1.325(4) . ?
F3 C7 1.325(4) . ?
F4 C8 1.357(5) . ?
F5 C8 1.297(4) . ?
F6 C8 1.264(4) . ?
N1 C1 1.396(3) . ?
N1 Ti1 1.920(2) 3_656 ?
C1 C2 1.402(4) . ?
C1 C6 1.405(4) . ?
C2 C3 1.393(4) . ?
C3 C4 1.386(4) . ?
C3 C7 1.507(4) . ?
C4 C5 1.388(4) . ?
C5 C6 1.388(4) . ?
C5 C8 1.502(4) . ?
C9 C13 1.419(4) . ?
C9 C10 1.423(4) . ?
C9 C14 1.497(4) . ?
C10 C11 1.422(4) . ?
C10 C15 1.496(4) . ?
C11 C12 1.424(4) . ?
C11 C16 1.502(4) . ?
C12 C13 1.431(4) . ?
C12 C17 1.502(4) . ?
C13 C18 1.500(4) . ?
